data_9000983
loop_
_publ_author_name
'Schlemper, E. O.'
'Sen Gupta, P. K.'
'Zoltai, T.'

_publ_section_title
;
 Refinement of the structure of carnallite, Mg(H2O)6KCl3
;
_journal_name_full 'American Mineralogist'
_journal_page_first 1309
_journal_page_last 1313
_journal_volume 70
_journal_year 1985
_chemical_formula_sum 'Cl3 H12 K Mg O6'
_chemical_name_mineral Carnallite
_space_group_IT_number 52
_symmetry_space_group_name_Hall '-P 2a 2bc'
_symmetry_space_group_name_H-M 'P n n a'
_cell_angle_alpha 90
_cell_angle_beta 90
_cell_angle_gamma 90
_cell_length_a 16.119
_cell_length_b 22.472
_cell_length_c 9.551
_cell_formula_units_Z 12
_cell_volume 3459.622
_database_code_amcsd 0001005
_exptl_crystal_density_diffrn 1.600
_cod_original_formula_sum 'K Mg Cl3 O6 H12'
_cod_database_code 9000983

loop_
_space_group_symop_operation_xyz
x,y,z
1/2+x,1/2-y,1/2+z
1/2-x,1/2+y,1/2-z
-x,1/2+y,1/2+z
x,1/2-y,1/2-z
1/2+x,y,-z
1/2-x,-y,z
-x,-y,-z

loop_
_atom_site_aniso_label
_atom_site_aniso_U_11
_atom_site_aniso_U_22
_atom_site_aniso_U_33
_atom_site_aniso_U_12
_atom_site_aniso_U_13
_atom_site_aniso_U_23
K1 0.04331 0.04631 0.04164 -0.00110 0.00000 0.00000
K2 0.04607 0.03735 0.04127 0.00073 -0.00109 0.00130
Mg1 0.02356 0.02737 0.02001 0.00000 0.00000 -0.00098
Mg2 0.02396 0.02814 0.01922 0.00000 -0.00172 -0.00087
Cl1 0.03488 0.04247 0.02948 0.00000 0.00000 -0.00565
Cl2 0.03712 0.03889 0.03253 -0.00624 0.00273 -0.00489
Cl3 0.03725 0.04042 0.03189 -0.00495 -0.00491 0.00489
Cl4 0.04567 0.04042 0.02898 0.00477 -0.00507 -0.00522
Cl5 0.03422 0.04938 0.02810 0.00000 -0.00289 0.00272
O1 0.02409 0.08340 0.02657 0.00000 0.00000 0.00250
O2 0.02146 0.06831 0.02911 0.00000 0.00000 -0.00370
O3 0.05831 0.03812 0.02214 -0.00697 0.00047 0.00185
O4 0.04225 0.03991 0.05342 0.00771 -0.01630 -0.01925
O5 0.04186 0.03710 0.04986 0.00844 -0.01443 -0.01805
O6 0.02633 0.07214 0.03138 -0.00752 -0.00164 -0.00152
O7 0.06173 0.03965 0.02214 -0.01064 -0.00413 0.00130
O8 0.03804 0.04068 0.05860 0.00807 -0.01653 -0.01892
O9 0.02698 0.07087 0.02874 -0.00073 -0.00234 0.00207
O10 0.06713 0.03889 0.02620 -0.00734 -0.00569 0.00370

loop_
_atom_site_label
_atom_site_fract_x
_atom_site_fract_y
_atom_site_fract_z
_atom_site_U_iso_or_equiv
K1 0.25000 0.00000 0.24860 0.04382
K2 0.08860 0.15668 0.74995 0.04167
Mg1 0.25657 0.25000 0.25000 0.02368
Mg2 0.42094 0.08981 0.74770 0.02394
Cl1 0.23939 0.25000 0.75000 0.03572
Cl2 0.16583 0.07525 0.98526 0.03622
Cl3 0.16928 0.08113 0.48834 0.03660
Cl4 0.41462 0.08176 0.25235 0.03850
Cl5 0.01987 0.24957 0.97686 0.03724
O1 0.13080 0.25000 0.25000 0.04483
O2 0.38340 0.25000 0.25000 0.03990
O3 0.25540 0.20704 0.43840 0.03964
O4 0.26730 0.16936 0.15060 0.04521
O5 0.44660 0.01041 0.65000 0.04293
O6 0.29670 0.07117 0.73490 0.04319
O7 0.42590 0.04662 0.93540 0.04129
O8 0.39560 0.16912 0.84440 0.04585
O9 0.54480 0.10769 0.76310 0.04205
O10 0.41790 0.13155 0.55800 0.04407
H1 0.60400 0.25000 0.67900 0.05193
H2 0.41200 0.25100 0.31300 0.05826
H13 0.73700 0.17300 0.54300 0.05446
H23 0.25000 0.22200 0.50500 0.05446
H14 0.73400 0.34800 0.58700 0.05573
H24 0.30300 0.34500 0.33500 0.04939
H15 0.51400 0.00900 0.32600 0.06459
H25 0.41700 0.99400 0.60600 0.04053
H16 0.76800 0.07200 0.34500 0.06966
H26 0.26400 0.43400 0.68200 0.11399
H17 0.39900 0.49000 0.56800 0.09119
H27 0.42200 0.44200 0.50000 0.03673
H18 0.35900 0.31700 0.67300 0.04433
H28 0.42900 0.31100 0.62300 0.05446
H19 0.56500 0.40100 0.67900 0.03673
H29 0.57300 0.10400 0.69500 0.06713
H110 0.43800 0.16000 0.56100 0.05953
H210 0.41100 0.11500 0.47500 0.10132

loop_
_cod_related_entry_id
_cod_related_entry_database
_cod_related_entry_code
1 AMCSD 0001005
